data_4129903
loop_
_publ_author_name
'Shih, Wei-Chun'
'Gu, Weixing'
'MacInnis, Morgan C.'
'Timpa, Samuel D.'
'Bhuvanesh, Nattamai'
'Zhou, Jia'
'Ozerov, Oleg V.'

_publ_section_title
;
 Facile Insertion of Rh and Ir into a Boron-Phenyl Bond, Leading to
 Boryl/Bis(phosphine) PBP Pincer Complexes.
;
_journal_issue 7
_journal_name_full 'Journal of the American Chemical Society'
_journal_page_first 2086
_journal_page_last 2089
_journal_paper_doi 10.1021/jacs.5b11706
_journal_volume 138
_journal_year 2016
_chemical_formula_sum 'C24 H37 B Cl Ir P2'
_chemical_formula_weight 625.93
_space_group_crystal_system monoclinic
_space_group_IT_number 14
_space_group_name_Hall '-P 2ybc'
_space_group_name_H-M_alt 'P 1 21/c 1'
_atom_sites_solution_hydrogens mixed
_audit_creation_method SHELXL-2014
_cell_angle_alpha 90
_cell_angle_beta 102.593(2)
_cell_angle_gamma 90
_cell_formula_units_Z 8
_cell_length_a 15.420(3)
_cell_length_b 22.574(4)
_cell_length_c 15.032(3)
_cell_measurement_temperature 110(2)
_cell_measurement_theta_max 57.208
_cell_measurement_theta_min 4.511
_cell_volume 5106.6(17)
_computing_structure_refinement 'SHELXL-2014 (Sheldrick, 2014)'
_diffrn_ambient_temperature 110(2)
_diffrn_measured_fraction_theta_full 1.000
_diffrn_measured_fraction_theta_max 0.941
_diffrn_measurement_device_type 'Bruker APEX-II CCD'
_diffrn_radiation_type MoK\a
_diffrn_radiation_wavelength 0.71073
_diffrn_reflns_av_R_equivalents 0.0441
_diffrn_reflns_av_unetI/netI 0.0349
_diffrn_reflns_Laue_measured_fraction_full 1.000
_diffrn_reflns_Laue_measured_fraction_max 0.941
_diffrn_reflns_limit_h_max 19
_diffrn_reflns_limit_h_min -19
_diffrn_reflns_limit_k_max 30
_diffrn_reflns_limit_k_min -30
_diffrn_reflns_limit_l_max 19
_diffrn_reflns_limit_l_min -20
_diffrn_reflns_number 57762
_diffrn_reflns_point_group_measured_fraction_full 1.000
_diffrn_reflns_point_group_measured_fraction_max 0.941
_diffrn_reflns_theta_full 25.242
_diffrn_reflns_theta_max 28.961
_diffrn_reflns_theta_min 1.937
_exptl_absorpt_coefficient_mu 5.443
_exptl_absorpt_correction_T_max 0.7458
_exptl_absorpt_correction_T_min 0.4174
_exptl_absorpt_correction_type multi-scan
_exptl_absorpt_process_details sadabs
_exptl_crystal_colour yellow
_exptl_crystal_density_diffrn 1.628
_exptl_crystal_description block
_exptl_crystal_F_000 2480
_exptl_crystal_size_max 0.55
_exptl_crystal_size_mid 0.45
_exptl_crystal_size_min 0.30
_refine_diff_density_max 2.271
_refine_diff_density_min -1.230
_refine_diff_density_rms 0.124
_refine_ls_extinction_method none
_refine_ls_goodness_of_fit_ref 1.010
_refine_ls_hydrogen_treatment mixed
_refine_ls_matrix_type full
_refine_ls_number_parameters 547
_refine_ls_number_reflns 12719
_refine_ls_number_restraints 0
_refine_ls_restrained_S_all 1.010
_refine_ls_R_factor_all 0.0373
_refine_ls_R_factor_gt 0.0270
_refine_ls_shift/su_max 0.074
_refine_ls_shift/su_mean 0.003
_refine_ls_structure_factor_coef Fsqd
_refine_ls_weighting_details 'w=1/[\s^2^(Fo^2^)+(0.0252P)^2^+5.5394P] where P=(Fo^2^+2Fc^2^)/3'
_refine_ls_weighting_scheme calc
_refine_ls_wR_factor_gt 0.0565
_refine_ls_wR_factor_ref 0.0599
_reflns_Friedel_coverage 0.000
_reflns_number_gt 10669
_reflns_number_total 12719
_reflns_threshold_expression 'I > 2\s(I)'
_cod_data_source_file ja5b11706_si_002.cif
_cod_data_source_block 5-Ir
_cod_depositor_comments
;

2020-05-25
Z value and formula fixed to values more according to usual
chemical conventions.                 miguel
;
_cod_original_formula_sum 'C48 H74 B2 Cl2 Ir2 P4'
_cod_original_formula_weight 1251.87
_cod_original_formula_units_Z 4
_cod_original_cell_volume 5106.4(16)
_cod_original_sg_symbol_H-M 'P 21/c'
_cod_database_code 4129903
_shelx_space_group_comment
;
The symmetry employed for this shelxl refinement is uniquely defined
by the following loop, which should always be used as a source of
symmetry information in preference to the above space-group names.
They are only intended as comments.
;
_shelxl_version_number 2014-1

loop_
_space_group_symop_operation_xyz
'x, y, z'
'-x, y+1/2, -z+1/2'
'-x, -y, -z'
'x, -y-1/2, z-1/2'

loop_
_atom_site_label
_atom_site_type_symbol
_atom_site_fract_x
_atom_site_fract_y
_atom_site_fract_z
_atom_site_U_iso_or_equiv
_atom_site_adp_type
_atom_site_occupancy
_atom_site_site_symmetry_order
_atom_site_calc_flag
_atom_site_refinement_flags_posn
_atom_site_refinement_flags_adp
Ir1 Ir 0.80496(2) 0.61984(2) -0.01920(2) 0.01713(4) Uani 1 1 d . .
H1' H 0.663(2) 0.4222(17) 0.417(3) 0.033(11) Uiso 1 1 d . .
H1 H 0.845(3) 0.640(2) 0.080(3) 0.071(16) Uiso 1 1 d . .
P1' P 0.74626(6) 0.42417(4) 0.59501(6) 0.01637(17) Uani 1 1 d . .
C1' C 0.8302(2) 0.47156(14) 0.4729(2) 0.0179(7) Uani 1 1 d . .
Cl1' Cl 0.67541(6) 0.28514(4) 0.55172(6) 0.02766(19) Uani 1 1 d . .
B1' B 0.7897(2) 0.41331(16) 0.4220(3) 0.0175(7) Uani 1 1 d . .
Ir1' Ir 0.69410(2) 0.37027(2) 0.46601(2) 0.01481(4) Uani 1 1 d . .
C1 C 0.6753(2) 0.61221(15) 0.1114(2) 0.0205(7) Uani 1 1 d . .
Cl1 Cl 0.82160(8) 0.57842(4) -0.16023(6) 0.0373(2) Uani 1 1 d . .
C2 C 0.7044(2) 0.55333(15) 0.1208(2) 0.0213(7) Uani 1 1 d . .
P1 P 0.76637(6) 0.53181(4) 0.03622(6) 0.01910(18) Uani 1 1 d . .
P2 P 0.82440(6) 0.71710(4) -0.05469(6) 0.01685(17) Uani 1 1 d . .
P2' P 0.66576(6) 0.32755(4) 0.32369(6) 0.01674(17) Uani 1 1 d . .
C2' C 0.8115(2) 0.48222(14) 0.5590(2) 0.0187(7) Uani 1 1 d . .
C4' C 0.8820(2) 0.57715(15) 0.5677(3) 0.0256(8) Uani 1 1 d . .
H4' H 0.8987 0.6125 0.5984 0.031 Uiso 1 1 calc R U
C4 C 0.6416(3) 0.53968(18) 0.2517(2) 0.0319(9) Uani 1 1 d . .
H4 H 0.6309 0.5158 0.2986 0.038 Uiso 1 1 calc R U
C3 C 0.6875(2) 0.51739(17) 0.1899(2) 0.0288(8) Uani 1 1 d . .
H3 H 0.7071 0.4783 0.1946 0.035 Uiso 1 1 calc R U
C3' C 0.8374(2) 0.53453(15) 0.6069(2) 0.0240(7) Uani 1 1 d . .
H3' H 0.8250 0.5407 0.6640 0.029 Uiso 1 1 calc R U
C7 C 0.6759(2) 0.71682(15) 0.0131(2) 0.0188(7) Uani 1 1 d . .
C7' C 0.8214(2) 0.38709(14) 0.3380(2) 0.0171(6) Uani 1 1 d . .
C8 C 0.7330(2) 0.75484(15) -0.0209(2) 0.0188(7) Uani 1 1 d . .
C8' C 0.7636(2) 0.34692(14) 0.2816(2) 0.0186(7) Uani 1 1 d . .
C5 C 0.6118(2) 0.59731(17) 0.2437(2) 0.0288(8) Uani 1 1 d . .
H5 H 0.5802 0.6122 0.2849 0.035 Uiso 1 1 calc R U
C5' C 0.9016(2) 0.56759(15) 0.4842(3) 0.0247(8) Uani 1 1 d . .
H5' H 0.9324 0.5963 0.4591 0.030 Uiso 1 1 calc R U
C9 C 0.7132(2) 0.81451(15) -0.0345(2) 0.0250(8) Uani 1 1 d . .
H9 H 0.7532 0.8397 -0.0538 0.030 Uiso 1 1 calc R U
C9' C 0.7868(2) 0.32118(15) 0.2070(2) 0.0243(7) Uani 1 1 d . .
H9' H 0.7476 0.2955 0.1700 0.029 Uiso 1 1 calc R U
C22 C 0.9260(2) 0.75514(15) 0.0044(2) 0.0214(7) Uani 1 1 d . .
H22 H 0.9213 0.7970 -0.0135 0.026 Uiso 1 1 calc R U
C22' C 0.6584(2) 0.24678(14) 0.3067(2) 0.0206(7) Uani 1 1 d . .
H22' H 0.6550 0.2386 0.2419 0.025 Uiso 1 1 calc R U
C6 C 0.6285(2) 0.63330(16) 0.1746(2) 0.0250(8) Uani 1 1 d . .
H6 H 0.6082 0.6722 0.1703 0.030 Uiso 1 1 calc R U
C6' C 0.8760(2) 0.51571(14) 0.4370(2) 0.0211(7) Uani 1 1 d . .
H6' H 0.8896 0.5101 0.3803 0.025 Uiso 1 1 calc R U
C14 C 0.6074(3) 0.51978(18) -0.0892(3) 0.0374(10) Uani 1 1 d . .
H14A H 0.5688 0.4957 -0.1336 0.056 Uiso 1 1 calc R U
H14B H 0.6256 0.5539 -0.1187 0.056 Uiso 1 1 calc R U
H14C H 0.5763 0.5324 -0.0437 0.056 Uiso 1 1 calc R U
C14' C 0.6058(3) 0.5002(2) 0.5840(3) 0.0462(12) Uani 1 1 d . .
H14D H 0.5623 0.5176 0.6130 0.069 Uiso 1 1 calc R U
H14E H 0.5764 0.4767 0.5331 0.069 Uiso 1 1 calc R U
H14F H 0.6395 0.5310 0.5631 0.069 Uiso 1 1 calc R U
C13 C 0.6893(2) 0.48379(15) -0.0441(2) 0.0261(8) Uani 1 1 d . .
H13 H 0.7197 0.4721 -0.0922 0.031 Uiso 1 1 calc R U
C13' C 0.6677(2) 0.46123(15) 0.6517(2) 0.0230(7) Uani 1 1 d . .
H13' H 0.7010 0.4862 0.7007 0.028 Uiso 1 1 calc R U
C10 C 0.6341(3) 0.83664(16) -0.0196(2) 0.0290(8) Uani 1 1 d . .
H10 H 0.6216 0.8769 -0.0272 0.035 Uiso 1 1 calc R U
C10' C 0.8682(2) 0.33349(15) 0.1869(2) 0.0249(8) Uani 1 1 d . .
H10' H 0.8831 0.3167 0.1357 0.030 Uiso 1 1 calc R U
C15 C 0.6628(3) 0.42755(17) -0.0021(3) 0.0379(10) Uani 1 1 d . .
H15A H 0.6256 0.4041 -0.0484 0.057 Uiso 1 1 calc R U
H15B H 0.6309 0.4375 0.0440 0.057 Uiso 1 1 calc R U
H15C H 0.7152 0.4055 0.0248 0.057 Uiso 1 1 calc R U
C15' C 0.6150(3) 0.41527(19) 0.6931(3) 0.0376(10) Uani 1 1 d . .
H15D H 0.5734 0.4351 0.7219 0.056 Uiso 1 1 calc R U
H15E H 0.6551 0.3921 0.7376 0.056 Uiso 1 1 calc R U
H15F H 0.5835 0.3897 0.6459 0.056 Uiso 1 1 calc R U
C24 C 0.9378(3) 0.75168(17) 0.1074(2) 0.0312(9) Uani 1 1 d . .
H24A H 0.9887 0.7746 0.1360 0.047 Uiso 1 1 calc R U
H24B H 0.9464 0.7111 0.1266 0.047 Uiso 1 1 calc R U
H24C H 0.8858 0.7671 0.1246 0.047 Uiso 1 1 calc R U
C24' C 0.7427(2) 0.21752(15) 0.3618(3) 0.0261(8) Uani 1 1 d . .
H24D H 0.7399 0.1756 0.3512 0.039 Uiso 1 1 calc R U
H24E H 0.7474 0.2251 0.4255 0.039 Uiso 1 1 calc R U
H24F H 0.7937 0.2335 0.3433 0.039 Uiso 1 1 calc R U
C23 C 1.0060(2) 0.72847(18) -0.0257(3) 0.0332(9) Uani 1 1 d . .
H23A H 1.0590 0.7488 0.0043 0.050 Uiso 1 1 calc R U
H23B H 0.9983 0.7326 -0.0905 0.050 Uiso 1 1 calc R U
H23C H 1.0109 0.6872 -0.0097 0.050 Uiso 1 1 calc R U
C23' C 0.5756(2) 0.22145(15) 0.3322(3) 0.0264(8) Uani 1 1 d . .
H23D H 0.5757 0.1791 0.3265 0.040 Uiso 1 1 calc R U
H23E H 0.5237 0.2373 0.2922 0.040 Uiso 1 1 calc R U
H23F H 0.5753 0.2320 0.3940 0.040 Uiso 1 1 calc R U
C12 C 0.5949(2) 0.74022(16) 0.0239(2) 0.0233(7) Uani 1 1 d . .
H12 H 0.5544 0.7155 0.0432 0.028 Uiso 1 1 calc R U
C12' C 0.9034(2) 0.39752(15) 0.3162(2) 0.0197(7) Uani 1 1 d . .
H12' H 0.9433 0.4233 0.3523 0.024 Uiso 1 1 calc R U
C11 C 0.5737(2) 0.79903(17) 0.0066(2) 0.0277(8) Uani 1 1 d . .
H11 H 0.5187 0.8133 0.0125 0.033 Uiso 1 1 calc R U
C11' C 0.9272(2) 0.37047(15) 0.2424(2) 0.0240(8) Uani 1 1 d . .
H11' H 0.9830 0.3773 0.2304 0.029 Uiso 1 1 calc R U
C16 C 0.8556(2) 0.48295(16) 0.0936(3) 0.0268(8) Uani 1 1 d . .
H16 H 0.8301 0.4528 0.1272 0.032 Uiso 1 1 calc R U
C16' C 0.8221(2) 0.38261(15) 0.6858(2) 0.0204(7) Uani 1 1 d . .
H16' H 0.7885 0.3486 0.7009 0.024 Uiso 1 1 calc R U
C18 C 0.9226(3) 0.51942(18) 0.1617(3) 0.0377(10) Uani 1 1 d . .
H18A H 0.9675 0.4937 0.1956 0.057 Uiso 1 1 calc R U
H18B H 0.8926 0.5393 0.2029 0.057 Uiso 1 1 calc R U
H18C H 0.9499 0.5482 0.1296 0.057 Uiso 1 1 calc R U
C18' C 0.8542(2) 0.41667(17) 0.7729(2) 0.0287(8) Uani 1 1 d . .
H18D H 0.8943 0.3924 0.8157 0.043 Uiso 1 1 calc R U
H18E H 0.8044 0.4275 0.7982 0.043 Uiso 1 1 calc R U
H18F H 0.8845 0.4518 0.7604 0.043 Uiso 1 1 calc R U
C17 C 0.8990(3) 0.45190(18) 0.0242(3) 0.0382(10) Uani 1 1 d . .
H17A H 0.9522 0.4323 0.0554 0.057 Uiso 1 1 calc R U
H17B H 0.9134 0.4806 -0.0173 0.057 Uiso 1 1 calc R U
H17C H 0.8585 0.4232 -0.0090 0.057 Uiso 1 1 calc R U
C17' C 0.8992(3) 0.3576(2) 0.6493(3) 0.0380(10) Uani 1 1 d . .
H17D H 0.9339 0.3317 0.6940 0.057 Uiso 1 1 calc R U
H17E H 0.9359 0.3894 0.6366 0.057 Uiso 1 1 calc R U
H17F H 0.8765 0.3358 0.5944 0.057 Uiso 1 1 calc R U
C21 C 0.8383(3) 0.79737(16) -0.1991(2) 0.0291(8) Uani 1 1 d . .
H21A H 0.8319 0.8012 -0.2639 0.044 Uiso 1 1 calc R U
H21B H 0.8987 0.8054 -0.1691 0.044 Uiso 1 1 calc R U
H21C H 0.7996 0.8250 -0.1786 0.044 Uiso 1 1 calc R U
C21' C 0.4912(2) 0.36800(17) 0.2879(3) 0.0284(8) Uani 1 1 d . .
H21D H 0.4470 0.3925 0.2502 0.043 Uiso 1 1 calc R U
H21E H 0.5100 0.3860 0.3468 0.043 Uiso 1 1 calc R U
H21F H 0.4664 0.3297 0.2944 0.043 Uiso 1 1 calc R U
C20 C 0.7206(3) 0.71787(17) -0.2281(3) 0.0319(9) Uani 1 1 d . .
H20A H 0.7177 0.7199 -0.2925 0.048 Uiso 1 1 calc R U
H20B H 0.6785 0.7450 -0.2123 0.048 Uiso 1 1 calc R U
H20C H 0.7070 0.6783 -0.2119 0.048 Uiso 1 1 calc R U
C20' C 0.5456(3) 0.33218(17) 0.1501(2) 0.0292(8) Uani 1 1 d . .
H20D H 0.5003 0.3552 0.1112 0.044 Uiso 1 1 calc R U
H20E H 0.5237 0.2930 0.1564 0.044 Uiso 1 1 calc R U
H20F H 0.5970 0.3300 0.1239 0.044 Uiso 1 1 calc R U
C19 C 0.8138(2) 0.73435(15) -0.1766(2) 0.0210(7) Uani 1 1 d . .
H19 H 0.8547 0.7078 -0.1988 0.025 Uiso 1 1 calc R U
C19' C 0.5708(2) 0.36142(15) 0.2435(2) 0.0220(7) Uani 1 1 d . .
H19' H 0.5894 0.4018 0.2326 0.026 Uiso 1 1 calc R U
B1 B 0.7090(3) 0.65184(17) 0.0381(3) 0.0206(8) Uani 1 1 d . .

loop_
_atom_site_aniso_label
_atom_site_aniso_U_11
_atom_site_aniso_U_22
_atom_site_aniso_U_33
_atom_site_aniso_U_23
_atom_site_aniso_U_13
_atom_site_aniso_U_12
Ir1 0.02167(7) 0.01534(6) 0.01564(6) -0.00048(5) 0.00678(5) -0.00017(5)
P1' 0.0172(4) 0.0166(4) 0.0156(4) -0.0009(3) 0.0041(3) 0.0007(3)
C1' 0.0156(15) 0.0168(16) 0.0199(17) -0.0010(13) 0.0007(13) -0.0012(12)
Cl1' 0.0401(5) 0.0213(4) 0.0213(4) 0.0044(3) 0.0060(4) -0.0059(4)
B1' 0.0158(18) 0.0173(18) 0.0176(18) 0.0011(14) -0.0001(14) -0.0024(14)
Ir1' 0.01539(6) 0.01400(6) 0.01515(6) -0.00029(5) 0.00356(5) -0.00162(4)
C1 0.0207(17) 0.0228(17) 0.0175(16) -0.0027(13) 0.0031(13) -0.0086(13)
Cl1 0.0705(7) 0.0229(4) 0.0242(5) -0.0030(4) 0.0228(5) 0.0037(5)
C2 0.0239(18) 0.0243(17) 0.0152(16) -0.0011(14) 0.0033(14) -0.0045(14)
P1 0.0239(4) 0.0162(4) 0.0171(4) 0.0007(3) 0.0043(3) -0.0008(3)
P2 0.0193(4) 0.0158(4) 0.0161(4) -0.0003(3) 0.0054(3) -0.0005(3)
P2' 0.0174(4) 0.0154(4) 0.0173(4) -0.0024(3) 0.0036(3) -0.0025(3)
C2' 0.0178(16) 0.0177(16) 0.0196(16) -0.0013(13) 0.0022(13) -0.0002(13)
C4' 0.0214(18) 0.0180(17) 0.035(2) -0.0072(15) 0.0013(15) -0.0034(14)
C4 0.037(2) 0.041(2) 0.0192(18) 0.0049(17) 0.0089(16) -0.0111(18)
C3 0.033(2) 0.0277(19) 0.0260(19) 0.0027(16) 0.0079(16) -0.0050(16)
C3' 0.0253(18) 0.0225(17) 0.0226(18) -0.0028(14) 0.0018(15) 0.0022(14)
C7 0.0204(16) 0.0244(17) 0.0115(15) -0.0066(13) 0.0036(13) -0.0033(13)
C7' 0.0198(16) 0.0153(15) 0.0158(15) 0.0056(12) 0.0029(13) 0.0019(12)
C8 0.0174(16) 0.0218(17) 0.0177(16) -0.0024(13) 0.0051(13) 0.0013(13)
C8' 0.0188(16) 0.0171(16) 0.0202(17) 0.0016(13) 0.0045(13) 0.0002(13)
C5 0.032(2) 0.035(2) 0.0229(19) -0.0062(16) 0.0142(16) -0.0093(17)
C5' 0.0200(17) 0.0203(17) 0.034(2) 0.0026(15) 0.0059(15) -0.0043(14)
C9 0.0274(19) 0.0221(18) 0.0267(19) -0.0043(15) 0.0086(15) -0.0005(14)
C9' 0.0282(19) 0.0238(18) 0.0210(17) -0.0070(14) 0.0057(15) -0.0036(14)
C22 0.0224(17) 0.0160(16) 0.0253(18) 0.0000(14) 0.0039(14) -0.0021(13)
C22' 0.0215(17) 0.0158(16) 0.0249(18) -0.0033(13) 0.0058(14) -0.0018(13)
C6 0.0265(19) 0.0261(19) 0.0244(18) -0.0072(15) 0.0100(15) -0.0070(15)
C6' 0.0208(17) 0.0193(16) 0.0224(17) 0.0005(14) 0.0031(14) -0.0043(13)
C14 0.042(2) 0.035(2) 0.028(2) -0.0042(18) -0.0096(18) -0.0010(18)
C14' 0.037(2) 0.050(3) 0.050(3) 0.003(2) 0.007(2) 0.024(2)
C13 0.031(2) 0.0217(18) 0.0236(18) -0.0065(15) 0.0013(16) -0.0043(15)
C13' 0.0197(17) 0.0236(18) 0.0264(19) -0.0051(15) 0.0066(14) 0.0038(14)
C10 0.036(2) 0.0236(19) 0.027(2) -0.0028(15) 0.0062(17) 0.0098(16)
C10' 0.034(2) 0.0219(17) 0.0222(18) 0.0013(14) 0.0123(16) 0.0042(15)
C15 0.045(2) 0.025(2) 0.041(2) -0.0035(18) 0.002(2) -0.0123(18)
C15' 0.028(2) 0.043(2) 0.048(3) -0.010(2) 0.0224(19) -0.0031(18)
C24 0.036(2) 0.028(2) 0.025(2) -0.0008(16) -0.0021(16) -0.0068(16)
C24' 0.0280(19) 0.0174(17) 0.034(2) -0.0025(15) 0.0094(16) 0.0037(14)
C23 0.0211(19) 0.035(2) 0.043(2) 0.0030(19) 0.0066(17) 0.0034(16)
C23' 0.0297(19) 0.0184(17) 0.032(2) -0.0018(15) 0.0083(16) -0.0058(14)
C12 0.0174(17) 0.033(2) 0.0190(17) -0.0052(15) 0.0039(14) -0.0003(14)
C12' 0.0173(16) 0.0191(16) 0.0219(17) 0.0053(13) 0.0028(13) -0.0005(13)
C11 0.0237(19) 0.036(2) 0.0246(19) -0.0049(16) 0.0072(15) 0.0080(16)
C11' 0.0213(18) 0.0227(18) 0.030(2) 0.0062(15) 0.0107(15) 0.0045(14)
C16 0.0241(19) 0.0241(18) 0.030(2) 0.0083(15) 0.0019(16) -0.0020(14)
C16' 0.0205(17) 0.0232(17) 0.0178(16) 0.0011(13) 0.0048(13) 0.0021(13)
C18 0.030(2) 0.035(2) 0.041(2) 0.0126(19) -0.0062(18) -0.0083(17)
C18' 0.0261(19) 0.032(2) 0.0244(19) -0.0031(16) -0.0017(15) -0.0010(16)
C17 0.033(2) 0.038(2) 0.045(3) 0.012(2) 0.0136(19) 0.0139(18)
C17' 0.034(2) 0.049(3) 0.030(2) 0.0048(19) 0.0063(18) 0.0192(19)
C21 0.040(2) 0.0270(19) 0.0240(19) 0.0071(15) 0.0142(17) 0.0012(16)
C21' 0.0244(18) 0.033(2) 0.0256(19) -0.0004(16) 0.0004(15) 0.0046(15)
C20 0.038(2) 0.030(2) 0.025(2) 0.0011(16) 0.0001(17) -0.0035(17)
C20' 0.032(2) 0.030(2) 0.0214(18) -0.0041(15) -0.0026(16) 0.0019(16)
C19 0.0292(19) 0.0202(17) 0.0147(16) 0.0018(13) 0.0069(14) 0.0012(14)
C19' 0.0246(18) 0.0206(17) 0.0190(17) 0.0015(14) 0.0005(14) -0.0011(14)
B1 0.0212(19) 0.0216(19) 0.0196(19) -0.0084(15) 0.0059(15) -0.0031(15)

loop_
_atom_type_symbol
_atom_type_description
_atom_type_scat_dispersion_real
_atom_type_scat_dispersion_imag
_atom_type_scat_source
C C 0.0034 0.0017 'International Tables Vol C Tables 4.2.6.8 and 6.1.1.4'
H H 0.0000 0.0000 'International Tables Vol C Tables 4.2.6.8 and 6.1.1.4'
B B 0.0014 0.0007 'International Tables Vol C Tables 4.2.6.8 and 6.1.1.4'
P P 0.1041 0.0961 'International Tables Vol C Tables 4.2.6.8 and 6.1.1.4'
Cl Cl 0.1507 0.1611 'International Tables Vol C Tables 4.2.6.8 and 6.1.1.4'
Ir Ir -1.3972 8.0781 'International Tables Vol C Tables 4.2.6.8 and 6.1.1.4'

loop_
_geom_angle_atom_site_label_1
_geom_angle_atom_site_label_2
_geom_angle_atom_site_label_3
_geom_angle
B1 Ir1 P1 83.17(12)
B1 Ir1 P2 84.33(12)
P1 Ir1 P2 167.24(3)
B1 Ir1 Cl1 139.27(11)
P1 Ir1 Cl1 94.03(3)
P2 Ir1 Cl1 97.11(3)
B1 Ir1 H1 69.8(18)
P1 Ir1 H1 89.3(18)
P2 Ir1 H1 84.0(18)
Cl1 Ir1 H1 150.9(18)
C2' P1' C13' 106.05(16)
C2' P1' C16' 106.59(15)
C13' P1' C16' 105.40(16)
C2' P1' Ir1' 104.39(11)
C13' P1' Ir1' 119.54(12)
C16' P1' Ir1' 113.94(11)
C6' C1' C2' 117.1(3)
C6' C1' B1' 125.9(3)
C2' C1' B1' 116.7(3)
C7' B1' C1' 123.0(3)
C7' B1' Ir1' 117.8(2)
C1' B1' Ir1' 119.1(2)
B1' Ir1' P1' 82.72(11)
B1' Ir1' P2' 84.25(11)
P1' Ir1' P2' 166.97(3)
B1' Ir1' Cl1' 139.70(11)
P1' Ir1' Cl1' 91.87(3)
P2' Ir1' Cl1' 98.33(3)
B1' Ir1' H1' 66.9(15)
P1' Ir1' H1' 91.1(15)
P2' Ir1' H1' 83.4(15)
Cl1' Ir1' H1' 153.4(15)
C6 C1 C2 117.2(3)
C6 C1 B1 125.1(3)
C2 C1 B1 117.2(3)
C3 C2 C1 121.5(3)
C3 C2 P1 125.6(3)
C1 C2 P1 112.9(2)
C2 P1 C16 106.78(17)
C2 P1 C13 104.63(16)
C16 P1 C13 105.37(17)
C2 P1 Ir1 103.97(11)
C16 P1 Ir1 117.92(12)
C13 P1 Ir1 116.96(12)
C8 P2 C22 106.15(15)
C8 P2 C19 105.85(16)
C22 P2 C19 105.27(16)
C8 P2 Ir1 103.63(11)
C22 P2 Ir1 118.41(11)
C19 P2 Ir1 116.42(11)
C8' P2' C22' 102.75(15)
C8' P2' C19' 105.91(16)
C22' P2' C19' 107.66(16)
C8' P2' Ir1' 102.71(11)
C22' P2' Ir1' 122.55(12)
C19' P2' Ir1' 113.33(11)
C3' C2' C1' 121.8(3)
C3' C2' P1' 125.1(3)
C1' C2' P1' 113.0(2)
C5' C4' C3' 120.6(3)
C5' C4' H4' 119.7
C3' C4' H4' 119.7
C5 C4 C3 119.8(3)
C5 C4 H4 120.1
C3 C4 H4 120.1
C4 C3 C2 119.9(4)
C4 C3 H3 120.0
C2 C3 H3 120.0
C4' C3' C2' 118.8(3)
C4' C3' H3' 120.6
C2' C3' H3' 120.6
C12 C7 C8 117.3(3)
C12 C7 B1 125.2(3)
C8 C7 B1 117.5(3)
C12' C7' C8' 116.9(3)
C12' C7' B1' 125.7(3)
C8' C7' B1' 117.3(3)
C9 C8 C7 120.9(3)
C9 C8 P2 125.1(3)
C7 C8 P2 113.7(2)
C9' C8' C7' 121.1(3)
C9' C8' P2' 124.5(3)
C7' C8' P2' 114.1(2)
C4 C5 C6 120.4(3)
C4 C5 H5 119.8
C6 C5 H5 119.8
C4' C5' C6' 120.5(3)
C4' C5' H5' 119.7
C6' C5' H5' 119.7
C10 C9 C8 120.1(3)
C10 C9 H9 120.0
C8 C9 H9 120.0
C8' C9' C10' 120.2(3)
C8' C9' H9' 119.9
C10' C9' H9' 119.9
C24 C22 C23 110.8(3)
C24 C22 P2 111.6(2)
C23 C22 P2 109.3(2)
C24 C22 H22 108.3
C23 C22 H22 108.3
P2 C22 H22 108.3
C23' C22' C24' 111.2(3)
C23' C22' P2' 111.5(2)
C24' C22' P2' 109.4(2)
C23' C22' H22' 108.2
C24' C22' H22' 108.2
P2' C22' H22' 108.2
C5 C6 C1 121.2(3)
C5 C6 H6 119.4
C1 C6 H6 119.4
C5' C6' C1' 121.3(3)
C5' C6' H6' 119.4
C1' C6' H6' 119.4
C13 C14 H14A 109.5
C13 C14 H14B 109.5
H14A C14 H14B 109.5
C13 C14 H14C 109.5
H14A C14 H14C 109.5
H14B C14 H14C 109.5
C13' C14' H14D 109.5
C13' C14' H14E 109.5
H14D C14' H14E 109.5
C13' C14' H14F 109.5
H14D C14' H14F 109.5
H14E C14' H14F 109.5
C15 C13 C14 111.0(3)
C15 C13 P1 114.4(3)
C14 C13 P1 109.2(2)
C15 C13 H13 107.3
C14 C13 H13 107.3
P1 C13 H13 107.3
C14' C13' C15' 110.8(3)
C14' C13' P1' 109.7(3)
C15' C13' P1' 110.1(2)
C14' C13' H13' 108.7
C15' C13' H13' 108.7
P1' C13' H13' 108.7
C11 C10 C9 119.9(3)
C11 C10 H10 120.0
C9 C10 H10 120.0
C11' C10' C9' 120.1(3)
C11' C10' H10' 119.9
C9' C10' H10' 119.9
C13 C15 H15A 109.5
C13 C15 H15B 109.5
H15A C15 H15B 109.5
C13 C15 H15C 109.5
H15A C15 H15C 109.5
H15B C15 H15C 109.5
C13' C15' H15D 109.5
C13' C15' H15E 109.5
H15D C15' H15E 109.5
C13' C15' H15F 109.5
H15D C15' H15F 109.5
H15E C15' H15F 109.5
C22 C24 H24A 109.5
C22 C24 H24B 109.5
H24A C24 H24B 109.5
C22 C24 H24C 109.5
H24A C24 H24C 109.5
H24B C24 H24C 109.5
C22' C24' H24D 109.5
C22' C24' H24E 109.5
H24D C24' H24E 109.5
C22' C24' H24F 109.5
H24D C24' H24F 109.5
H24E C24' H24F 109.5
C22 C23 H23A 109.5
C22 C23 H23B 109.5
H23A C23 H23B 109.5
C22 C23 H23C 109.5
H23A C23 H23C 109.5
H23B C23 H23C 109.5
C22' C23' H23D 109.5
C22' C23' H23E 109.5
H23D C23' H23E 109.5
C22' C23' H23F 109.5
H23D C23' H23F 109.5
H23E C23' H23F 109.5
C11 C12 C7 121.6(3)
C11 C12 H12 119.2
C7 C12 H12 119.2
C11' C12' C7' 121.7(3)
C11' C12' H12' 119.1
C7' C12' H12' 119.1
C12 C11 C10 119.9(3)
C12 C11 H11 120.0
C10 C11 H11 120.0
C10' C11' C12' 119.9(3)
C10' C11' H11' 120.0
C12' C11' H11' 120.0
C17 C16 C18 111.9(3)
C17 C16 P1 110.6(3)
C18 C16 P1 108.7(3)
C17 C16 H16 108.5
C18 C16 H16 108.5
P1 C16 H16 108.5
C18' C16' C17' 111.6(3)
C18' C16' P1' 114.7(2)
C17' C16' P1' 110.0(2)
C18' C16' H16' 106.7
C17' C16' H16' 106.7
P1' C16' H16' 106.7
C16 C18 H18A 109.5
C16 C18 H18B 109.5
H18A C18 H18B 109.5
C16 C18 H18C 109.5
H18A C18 H18C 109.5
H18B C18 H18C 109.5
C16' C18' H18D 109.5
C16' C18' H18E 109.5
H18D C18' H18E 109.5
C16' C18' H18F 109.5
H18D C18' H18F 109.5
H18E C18' H18F 109.5
C16 C17 H17A 109.5
C16 C17 H17B 109.5
H17A C17 H17B 109.5
C16 C17 H17C 109.5
H17A C17 H17C 109.5
H17B C17 H17C 109.5
C16' C17' H17D 109.5
C16' C17' H17E 109.5
H17D C17' H17E 109.5
C16' C17' H17F 109.5
H17D C17' H17F 109.5
H17E C17' H17F 109.5
C19 C21 H21A 109.5
C19 C21 H21B 109.5
H21A C21 H21B 109.5
C19 C21 H21C 109.5
H21A C21 H21C 109.5
H21B C21 H21C 109.5
C19' C21' H21D 109.5
C19' C21' H21E 109.5
H21D C21' H21E 109.5
C19' C21' H21F 109.5
H21D C21' H21F 109.5
H21E C21' H21F 109.5
C19 C20 H20A 109.5
C19 C20 H20B 109.5
H20A C20 H20B 109.5
C19 C20 H20C 109.5
H20A C20 H20C 109.5
H20B C20 H20C 109.5
C19' C20' H20D 109.5
C19' C20' H20E 109.5
H20D C20' H20E 109.5
C19' C20' H20F 109.5
H20D C20' H20F 109.5
H20E C20' H20F 109.5
C20 C19 C21 111.5(3)
C20 C19 P2 108.8(2)
C21 C19 P2 116.4(2)
C20 C19 H19 106.5
C21 C19 H19 106.5
P2 C19 H19 106.5
C20' C19' C21' 112.2(3)
C20' C19' P2' 115.4(2)
C21' C19' P2' 110.7(2)
C20' C19' H19' 105.9
C21' C19' H19' 105.9
P2' C19' H19' 105.9
C7 B1 C1 123.6(3)
C7 B1 Ir1 117.7(2)
C1 B1 Ir1 118.6(3)

loop_
_geom_bond_atom_site_label_1
_geom_bond_atom_site_label_2
_geom_bond_distance
Ir1 B1 2.003(4)
Ir1 P1 2.2832(9)
Ir1 P2 2.2945(9)
Ir1 Cl1 2.3815(9)
Ir1 H1 1.55(5)
P1' C2' 1.805(3)
P1' C13' 1.829(3)
P1' C16' 1.848(3)
P1' Ir1' 2.2818(9)
C1' C6' 1.396(4)
C1' C2' 1.407(4)
C1' B1' 1.580(5)
Cl1' Ir1' 2.3660(9)
B1' C7' 1.566(5)
B1' Ir1' 1.995(4)
Ir1' P2' 2.3001(9)
Ir1' H1' 1.41(4)
C1 C6 1.396(5)
C1 C2 1.400(5)
C1 B1 1.591(5)
C2 C3 1.387(5)
C2 P1 1.815(3)
P1 C16 1.827(4)
P1 C13 1.850(3)
P2 C8 1.812(3)
P2 C22 1.837(3)
P2 C19 1.845(3)
P2' C8' 1.813(3)
P2' C22' 1.841(3)
P2' C19' 1.847(3)
C2' C3' 1.395(5)
C4' C5' 1.371(5)
C4' C3' 1.386(5)
C4' H4' 0.9300
C4 C5 1.376(5)
C4 C3 1.380(5)
C4 H4 0.9300
C3 H3 0.9300
C3' H3' 0.9300
C7 C12 1.398(5)
C7 C8 1.403(4)
C7 B1 1.571(5)
C7' C12' 1.393(4)
C7' C8' 1.417(5)
C8 C9 1.386(5)
C8' C9' 1.378(5)
C5 C6 1.387(5)
C5 H5 0.9300
C5' C6' 1.381(5)
C5' H5' 0.9300
C9 C10 1.381(5)
C9 H9 0.9300
C9' C10' 1.381(5)
C9' H9' 0.9300
C22 C24 1.521(5)
C22 C23 1.527(5)
C22 H22 0.9800
C22' C23' 1.523(5)
C22' C24' 1.531(5)
C22' H22' 0.9800
C6 H6 0.9300
C6' H6' 0.9300
C14 C13 1.531(5)
C14 H14A 0.9600
C14 H14B 0.9600
C14 H14C 0.9600
C14' C13' 1.515(5)
C14' H14D 0.9600
C14' H14E 0.9600
C14' H14F 0.9600
C13 C15 1.513(5)
C13 H13 0.9800
C13' C15' 1.531(5)
C13' H13' 0.9800
C10 C11 1.380(5)
C10 H10 0.9300
C10' C11' 1.375(5)
C10' H10' 0.9300
C15 H15A 0.9600
C15 H15B 0.9600
C15 H15C 0.9600
C15' H15D 0.9600
C15' H15E 0.9600
C15' H15F 0.9600
C24 H24A 0.9600
C24 H24B 0.9600
C24 H24C 0.9600
C24' H24D 0.9600
C24' H24E 0.9600
C24' H24F 0.9600
C23 H23A 0.9600
C23 H23B 0.9600
C23 H23C 0.9600
C23' H23D 0.9600
C23' H23E 0.9600
C23' H23F 0.9600
C12 C11 1.378(5)
C12 H12 0.9300
C12' C11' 1.384(5)
C12' H12' 0.9300
C11 H11 0.9300
C11' H11' 0.9300
C16 C17 1.526(5)
C16 C18 1.528(5)
C16 H16 0.9800
C16' C18' 1.507(5)
C16' C17' 1.522(5)
C16' H16' 0.9800
C18 H18A 0.9600
C18 H18B 0.9600
C18 H18C 0.9600
C18' H18D 0.9600
C18' H18E 0.9600
C18' H18F 0.9600
C17 H17A 0.9600
C17 H17B 0.9600
C17 H17C 0.9600
C17' H17D 0.9600
C17' H17E 0.9600
C17' H17F 0.9600
C21 C19 1.529(5)
C21 H21A 0.9600
C21 H21B 0.9600
C21 H21C 0.9600
C21' C19' 1.527(5)
C21' H21D 0.9600
C21' H21E 0.9600
C21' H21F 0.9600
C20 C19 1.522(5)
C20 H20A 0.9600
C20 H20B 0.9600
C20 H20C 0.9600
C20' C19' 1.523(5)
C20' H20D 0.9600
C20' H20E 0.9600
C20' H20F 0.9600
C19 H19 0.9800
C19' H19' 0.9800

loop_
_geom_torsion_atom_site_label_1
_geom_torsion_atom_site_label_2
_geom_torsion_atom_site_label_3
_geom_torsion_atom_site_label_4
_geom_torsion
C6' C1' B1' C7' 20.7(5)
C2' C1' B1' C7' -165.2(3)
C6' C1' B1' Ir1' -159.6(3)
C2' C1' B1' Ir1' 14.5(4)
C6 C1 C2 C3 0.0(5)
B1 C1 C2 C3 172.2(3)
C6 C1 C2 P1 -178.7(3)
B1 C1 C2 P1 -6.5(4)
C3 C2 P1 C16 -36.1(4)
C1 C2 P1 C16 142.6(3)
C3 C2 P1 C13 75.3(3)
C1 C2 P1 C13 -106.0(3)
C3 C2 P1 Ir1 -161.5(3)
C1 C2 P1 Ir1 17.2(3)
C6' C1' C2' C3' 0.0(5)
B1' C1' C2' C3' -174.6(3)
C6' C1' C2' P1' 176.4(2)
B1' C1' C2' P1' 1.8(4)
C13' P1' C2' C3' 35.2(3)
C16' P1' C2' C3' -76.8(3)
Ir1' P1' C2' C3' 162.3(3)
C13' P1' C2' C1' -141.1(3)
C16' P1' C2' C1' 106.9(3)
Ir1' P1' C2' C1' -14.0(3)
C5 C4 C3 C2 0.9(6)
C1 C2 C3 C4 -0.5(5)
P1 C2 C3 C4 178.1(3)
C5' C4' C3' C2' -1.2(5)
C1' C2' C3' C4' 0.6(5)
P1' C2' C3' C4' -175.4(3)
C1' B1' C7' C12' 22.5(5)
Ir1' B1' C7' C12' -157.1(3)
C1' B1' C7' C8' -160.8(3)
Ir1' B1' C7' C8' 19.5(4)
C12 C7 C8 C9 6.1(5)
B1 C7 C8 C9 -172.5(3)
C12 C7 C8 P2 -167.8(2)
B1 C7 C8 P2 13.6(4)
C22 P2 C8 C9 58.9(3)
C19 P2 C8 C9 -52.6(3)
Ir1 P2 C8 C9 -175.6(3)
C22 P2 C8 C7 -127.4(3)
C19 P2 C8 C7 121.0(3)
Ir1 P2 C8 C7 -2.0(3)
C12' C7' C8' C9' -2.2(5)
B1' C7' C8' C9' -179.1(3)
C12' C7' C8' P2' 171.5(2)
B1' C7' C8' P2' -5.5(4)
C22' P2' C8' C9' 37.6(3)
C19' P2' C8' C9' -75.2(3)
Ir1' P2' C8' C9' 165.7(3)
C22' P2' C8' C7' -135.8(2)
C19' P2' C8' C7' 111.3(3)
Ir1' P2' C8' C7' -7.8(3)
C3 C4 C5 C6 -0.8(6)
C3' C4' C5' C6' 1.0(5)
C7 C8 C9 C10 -3.7(5)
P2 C8 C9 C10 169.5(3)
C7' C8' C9' C10' 1.2(5)
P2' C8' C9' C10' -171.8(3)
C8 P2 C22 C24 60.8(3)
C19 P2 C22 C24 172.7(2)
Ir1 P2 C22 C24 -55.0(3)
C8 P2 C22 C23 -176.2(2)
C19 P2 C22 C23 -64.2(3)
Ir1 P2 C22 C23 68.0(3)
C8' P2' C22' C23' -176.1(2)
C19' P2' C22' C23' -64.6(3)
Ir1' P2' C22' C23' 69.5(3)
C8' P2' C22' C24' 60.5(3)
C19' P2' C22' C24' 172.0(2)
Ir1' P2' C22' C24' -53.9(3)
C4 C5 C6 C1 0.4(6)
C2 C1 C6 C5 0.0(5)
B1 C1 C6 C5 -171.5(3)
C4' C5' C6' C1' -0.4(5)
C2' C1' C6' C5' -0.1(5)
B1' C1' C6' C5' 173.9(3)
C2 P1 C13 C15 -62.8(3)
C16 P1 C13 C15 49.6(3)
Ir1 P1 C13 C15 -177.1(2)
C2 P1 C13 C14 62.3(3)
C16 P1 C13 C14 174.7(3)
Ir1 P1 C13 C14 -52.1(3)
C2' P1' C13' C14' 63.4(3)
C16' P1' C13' C14' 176.2(3)
Ir1' P1' C13' C14' -54.1(3)
C2' P1' C13' C15' -174.5(3)
C16' P1' C13' C15' -61.7(3)
Ir1' P1' C13' C15' 68.1(3)
C8 C9 C10 C11 -1.7(5)
C8' C9' C10' C11' 1.4(5)
C8 C7 C12 C11 -3.4(5)
B1 C7 C12 C11 175.1(3)
C8' C7' C12' C11' 0.7(5)
B1' C7' C12' C11' 177.4(3)
C7 C12 C11 C10 -1.9(5)
C9 C10 C11 C12 4.5(5)
C9' C10' C11' C12' -2.9(5)
C7' C12' C11' C10' 1.8(5)
C2 P1 C16 C17 167.7(3)
C13 P1 C16 C17 56.8(3)
Ir1 P1 C16 C17 -75.9(3)
C2 P1 C16 C18 -69.0(3)
C13 P1 C16 C18 -179.9(3)
Ir1 P1 C16 C18 47.4(3)
C2' P1' C16' C18' 67.9(3)
C13' P1' C16' C18' -44.6(3)
Ir1' P1' C16' C18' -177.6(2)
C2' P1' C16' C17' -58.9(3)
C13' P1' C16' C17' -171.3(3)
Ir1' P1' C16' C17' 55.7(3)
C8 P2 C19 C20 -53.9(3)
C22 P2 C19 C20 -166.1(2)
Ir1 P2 C19 C20 60.6(3)
C8 P2 C19 C21 73.0(3)
C22 P2 C19 C21 -39.1(3)
Ir1 P2 C19 C21 -172.5(2)
C8' P2' C19' C20' 71.9(3)
C22' P2' C19' C20' -37.5(3)
Ir1' P2' C19' C20' -176.3(2)
C8' P2' C19' C21' -159.4(2)
C22' P2' C19' C21' 91.2(3)
Ir1' P2' C19' C21' -47.6(3)
C12 C7 B1 C1 -24.2(5)
C8 C7 B1 C1 154.3(3)
C12 C7 B1 Ir1 160.3(3)
C8 C7 B1 Ir1 -21.2(4)
C6 C1 B1 C7 -14.1(5)
C2 C1 B1 C7 174.4(3)
C6 C1 B1 Ir1 161.3(3)
C2 C1 B1 Ir1 -10.1(4)
